data_4100384
_journal_name_full 'Journal of the American Chemical Society'
_journal_paper_doi 10.1021/ja053740m
_journal_year 2005
_chemical_formula_moiety 'C50 H68 O3 Ti '
_chemical_formula_sum 'C50 H68 O3 Ti'
_chemical_formula_weight 764.99
_space_group_IT_number 2
_space_group_name_Hall '-P 1'
_space_group_name_H-M_alt 'P -1'
_symmetry_cell_setting triclinic
_symmetry_Int_Tables_number 2
_symmetry_space_group_name_Hall '-P 1'
_symmetry_space_group_name_H-M 'P -1'
_cell_angle_alpha 95.696(7)
_cell_angle_beta 97.034(9)
_cell_angle_gamma 96.286(6)
_cell_formula_units_Z 4
_cell_length_a 10.932(6)
_cell_length_b 18.807(10)
_cell_length_c 22.851(12)
_cell_measurement_temperature 173.1
_cell_volume 4604.1(41)
_exptl_crystal_density_diffrn 1.104
_cod_original_formula_sum 'C50 H68 O3 Ti '
_cod_database_code 4100384

loop_
_symmetry_equiv_pos_as_xyz
x,y,z
-x,-y,-z

loop_
_atom_site_label
_atom_site_type_symbol
_atom_site_fract_x
_atom_site_fract_y
_atom_site_fract_z
_atom_site_U_iso_or_equiv
_atom_site_adp_type
_atom_site_occupancy
_atom_site_symmetry_multiplicity
_atom_site_calc_flag
_atom_site_refinement_flags
_atom_site_disorder_assembly
_atom_site_disorder_group
Ti(1) Ti 0.42142(4) 0.65169(3) 0.15774(2) 0.02131(12) Uani 1.00 1 d . . .
Ti(2) Ti 0.47907(4) 0.15293(3) 0.16233(2) 0.02234(12) Uani 1.00 1 d . . .
O(1) O 0.3080(2) 0.71296(11) 0.15779(8) 0.0282(5) Uani 1.00 1 d . . .
O(2) O 0.5578(2) 0.70125(12) 0.19959(8) 0.0295(5) Uani 1.00 1 d . . .
O(3) O 0.3677(2) 0.58504(11) 0.20263(8) 0.0276(5) Uani 1.00 1 d . . .
O(4) O 0.5744(2) 0.23338(10) 0.19548(9) 0.0285(5) Uani 1.00 1 d . . .
O(5) O 0.4973(2) 0.08947(10) 0.21487(8) 0.0265(5) Uani 1.00 1 d . . .
O(6) O 0.3235(2) 0.17423(13) 0.16342(8) 0.0337(6) Uani 1.00 1 d . . .
C(1) C 0.3830(2) 0.7201(1) 0.29252(11) 0.0194(6) Uani 1.00 1 d . . .
C(2) C 0.3175(2) 0.7746(1) 0.25626(11) 0.0197(6) Uani 1.00 1 d . . .
C(3) C 0.2831(2) 0.7705(1) 0.19457(11) 0.0215(6) Uani 1.00 1 d . . .
C(4) C 0.2223(2) 0.8236(2) 0.16820(12) 0.0249(7) Uani 1.00 1 d . . .
C(5) C 0.1930(3) 0.8803(2) 0.20588(12) 0.0274(7) Uani 1.00 1 d . . .
C(6) C 0.2225(2) 0.8872(2) 0.26696(12) 0.0231(6) Uani 1.00 1 d . . .
C(7) C 0.2847(2) 0.8335(1) 0.29056(11) 0.0220(6) Uani 1.00 1 d . . .
C(8) C 0.5275(2) 0.72666(13) 0.30111(11) 0.0201(6) Uani 1.00 1 d . . .
C(9) C 0.6074(2) 0.7174(1) 0.25786(11) 0.0220(6) Uani 1.00 1 d . . .
C(10) C 0.7381(2) 0.7248(1) 0.27259(12) 0.0231(6) Uani 1.00 1 d . . .
C(11) C 0.7857(3) 0.7426(2) 0.33229(12) 0.0270(7) Uani 1.00 1 d . . .
C(12) C 0.7117(3) 0.7536(2) 0.37660(12) 0.0262(7) Uani 1.00 1 d . . .
C(13) C 0.5836(2) 0.7454(1) 0.35974(11) 0.0234(6) Uani 1.00 1 d . . .
C(14) C 0.3097(2) 0.6442(1) 0.29157(11) 0.0208(6) Uani 1.00 1 d . . .
C(15) C 0.2994(2) 0.5836(1) 0.24924(11) 0.0209(6) Uani 1.00 1 d . . .
C(16) C 0.2214(2) 0.5195(1) 0.25300(11) 0.0220(6) Uani 1.00 1 d . . .
C(17) C 0.1590(2) 0.5173(2) 0.30248(12) 0.0246(6) Uani 1.00 1 d . . .
C(18) C 0.1712(2) 0.5740(2) 0.34766(11) 0.0229(6) Uani 1.00 1 d . . .
C(19) C 0.2444(2) 0.6369(2) 0.34009(11) 0.0222(6) Uani 1.00 1 d . . .
C(20) C 0.1894(3) 0.8202(2) 0.10037(13) 0.0357(8) Uani 1.00 1 d . . .
C(21) C 0.1004(3) 0.7512(2) 0.0756(1) 0.0461(10) Uani 1.00 1 d . . .
C(22) C 0.3084(4) 0.8228(2) 0.0710(1) 0.0449(10) Uani 1.00 1 d . . .
C(23) C 0.1246(5) 0.8849(2) 0.0832(2) 0.0616(13) Uani 1.00 1 d . . .
C(24) C 0.1864(3) 0.9489(2) 0.30789(13) 0.0307(7) Uani 1.00 1 d . . .
C(25) C 0.0876(3) 0.9186(2) 0.3448(2) 0.0430(9) Uani 1.00 1 d . . .
C(26) C 0.3011(3) 0.9859(2) 0.3507(2) 0.0378(8) Uani 1.00 1 d . . .
C(27) C 0.1330(5) 1.0056(2) 0.2730(2) 0.0614(13) Uani 1.00 1 d . . .
C(28) C 0.8244(2) 0.7122(2) 0.22519(13) 0.0289(7) Uani 1.00 1 d . . .
C(29) C 0.7950(3) 0.6341(2) 0.1949(2) 0.0457(10) Uani 1.00 1 d . . .
C(30) C 0.8104(3) 0.7661(2) 0.1798(2) 0.0474(10) Uani 1.00 1 d . . .
C(31) C 0.9622(3) 0.7206(2) 0.2520(2) 0.0420(9) Uani 1.00 1 d . . .
C(32) C 0.7667(3) 0.7778(2) 0.44175(13) 0.0338(8) Uani 1.00 1 d . . .
C(33) C 0.6939(4) 0.7381(2) 0.4841(2) 0.0548(11) Uani 1.00 1 d . . .
C(34) C 0.9021(4) 0.7649(3) 0.4541(2) 0.078(2) Uani 1.00 1 d . . .
C(35) C 0.7615(4) 0.8590(2) 0.4540(2) 0.0500(10) Uani 1.00 1 d . . .
C(36) C 0.1992(3) 0.4551(2) 0.20351(12) 0.0283(7) Uani 1.00 1 d . . .
C(37) C 0.1299(3) 0.4791(2) 0.14748(13) 0.0404(9) Uani 1.00 1 d . . .
C(38) C 0.3211(3) 0.4275(2) 0.1899(1) 0.0355(8) Uani 1.00 1 d . . .
C(39) C 0.1194(4) 0.3909(2) 0.2218(2) 0.0483(10) Uani 1.00 1 d . . .
C(40) C 0.1023(3) 0.5665(2) 0.40183(13) 0.0303(7) Uani 1.00 1 d . . .
C(41) C -0.0368(3) 0.5662(3) 0.3822(2) 0.0541(11) Uani 1.00 1 d . . .
C(42) C 0.1450(3) 0.6284(2) 0.4513(1) 0.0412(9) Uani 1.00 1 d . . .
C(43) C 0.1253(4) 0.4959(2) 0.4280(2) 0.0509(11) Uani 1.00 1 d . . .
C(44) C 0.4585(3) 0.6162(2) 0.07215(13) 0.0356(8) Uani 1.00 1 d . . .
C(45) C 0.3579(3) 0.5613(2) 0.04016(12) 0.0324(8) Uani 1.00 1 d . . .
C(46) C 0.2475(3) 0.5813(3) 0.0133(2) 0.0523(11) Uani 1.00 1 d . . .
C(47) C 0.1530(4) 0.5309(5) -0.0153(2) 0.088(2) Uani 1.00 1 d . . .
C(48) C 0.1650(6) 0.4597(5) -0.0190(2) 0.108(2) Uani 1.00 1 d . . .
C(49) C 0.2735(6) 0.4375(3) 0.0077(2) 0.086(2) Uani 1.00 1 d . . .
C(50) C 0.3696(4) 0.4884(2) 0.0368(2) 0.0504(11) Uani 1.00 1 d . . .
C(51) C 0.4267(2) 0.21444(13) 0.29655(11) 0.0186(6) Uani 1.00 1 d . . .
C(52) C 0.5009(2) 0.2842(2) 0.28299(11) 0.0224(6) Uani 1.00 1 d . . .
C(53) C 0.5661(2) 0.2925(2) 0.23416(12) 0.0241(6) Uani 1.00 1 d . . .
C(54) C 0.6239(2) 0.3600(2) 0.22387(13) 0.0277(7) Uani 1.00 1 d . . .
C(55) C 0.6249(3) 0.4180(2) 0.2676(1) 0.0314(7) Uani 1.00 1 d . . .
C(56) C 0.5676(2) 0.4116(2) 0.31810(12) 0.0262(7) Uani 1.00 1 d . . .
C(57) C 0.5046(2) 0.3441(2) 0.32370(12) 0.0245(6) Uani 1.00 1 d . . .
C(58) C 0.5051(2) 0.1530(1) 0.31198(11) 0.0197(6) Uani 1.00 1 d . . .
C(59) C 0.5372(2) 0.0958(1) 0.27464(11) 0.0205(6) Uani 1.00 1 d . . .
C(60) C 0.6110(2) 0.0451(1) 0.29641(11) 0.0217(6) Uani 1.00 1 d . . .
C(61) C 0.6518(2) 0.0529(1) 0.35728(11) 0.0226(6) Uani 1.00 1 d . . .
C(62) C 0.6224(2) 0.1088(1) 0.39616(11) 0.0213(6) Uani 1.00 1 d . . .
C(63) C 0.5499(2) 0.1572(1) 0.37219(11) 0.0206(6) Uani 1.00 1 d . . .
C(64) C 0.2894(2) 0.19923(13) 0.26544(11) 0.0195(6) Uani 1.00 1 d . . .
C(65) C 0.2436(2) 0.1836(1) 0.20434(11) 0.0217(6) Uani 1.00 1 d . . .
C(66) C 0.1153(2) 0.1775(2) 0.18385(11) 0.0235(6) Uani 1.00 1 d . . .
C(67) C 0.0345(2) 0.1887(2) 0.22557(11) 0.0241(6) Uani 1.00 1 d . . .
C(68) C 0.0739(2) 0.2047(1) 0.28572(11) 0.0212(6) Uani 1.00 1 d . . .
C(69) C 0.2012(2) 0.2088(1) 0.30393(11) 0.0220(6) Uani 1.00 1 d . . .
C(70) C 0.6767(3) 0.3704(2) 0.1655(2) 0.0371(8) Uani 1.00 1 d . . .
C(71) C 0.5724(4) 0.3510(2) 0.1129(2) 0.0473(10) Uani 1.00 1 d . . .
C(72) C 0.7815(3) 0.3235(2) 0.1566(2) 0.0493(11) Uani 1.00 1 d . . .
C(73) C 0.7309(5) 0.4489(2) 0.1642(2) 0.065(1) Uani 1.00 1 d . . .
C(74) C 0.5744(3) 0.4743(2) 0.3673(1) 0.0326(7) Uani 1.00 1 d . . .
C(75) C 0.4475(3) 0.4800(2) 0.3882(2) 0.0524(11) Uani 1.00 1 d . . .
C(76) C 0.6680(4) 0.4612(2) 0.4194(2) 0.0491(10) Uani 1.00 1 d . . .
C(77) C 0.6159(4) 0.5470(2) 0.3458(2) 0.0479(10) Uani 1.00 1 d . . .
C(78) C 0.6492(3) -0.0168(2) 0.25531(12) 0.0270(7) Uani 1.00 1 d . . .
C(79) C 0.7375(3) 0.0150(2) 0.2142(1) 0.0361(8) Uani 1.00 1 d . . .
C(80) C 0.5360(3) -0.0627(2) 0.2172(2) 0.0377(8) Uani 1.00 1 d . . .
C(81) C 0.7186(4) -0.0685(2) 0.2908(2) 0.0478(10) Uani 1.00 1 d . . .
C(82) C 0.6612(3) 0.1156(2) 0.46366(12) 0.0279(7) Uani 1.00 1 d . . .
C(83) C 0.7256(4) 0.1916(2) 0.4868(1) 0.0434(9) Uani 1.00 1 d . . .
C(84) C 0.5428(3) 0.1023(2) 0.4926(2) 0.0462(10) Uani 1.00 1 d . . .
C(85) C 0.7482(3) 0.0612(2) 0.4815(1) 0.0437(9) Uani 1.00 1 d . . .
C(86) C 0.0656(3) 0.1582(2) 0.11728(12) 0.0304(7) Uani 1.00 1 d . . .
C(87) C -0.0767(3) 0.1546(2) 0.1061(1) 0.0421(9) Uani 1.00 1 d . . .
C(88) C 0.1204(3) 0.2147(2) 0.0804(1) 0.0439(10) Uani 1.00 1 d . . .
C(89) C 0.0963(3) 0.0830(2) 0.0964(2) 0.0434(9) Uani 1.00 1 d . . .
C(90) C -0.0152(2) 0.2168(2) 0.33213(12) 0.0258(7) Uani 1.00 1 d . . .
C(91) C -0.0131(3) 0.1562(2) 0.3719(1) 0.0397(9) Uani 1.00 1 d . . .
C(92) C 0.0267(3) 0.2897(2) 0.3698(2) 0.0392(9) Uani 1.00 1 d . . .
C(93) C -0.1489(3) 0.2169(2) 0.3031(2) 0.0383(8) Uani 1.00 1 d . . .
C(94) C 0.5392(3) 0.1166(2) 0.08134(13) 0.0418(9) Uani 1.00 1 d . . .
C(95) C 0.4373(3) 0.1083(2) 0.03199(13) 0.0380(8) Uani 1.00 1 d . . .
C(96) C 0.3630(5) 0.0436(3) 0.0144(2) 0.083(2) Uani 1.00 1 d . . .
C(97) C 0.2593(7) 0.0389(6) -0.0345(4) 0.152(4) Uani 1.00 1 d . . .
C(98) C 0.2500(7) 0.1046(8) -0.0580(4) 0.155(4) Uani 1.00 1 d . . .
C(99) C 0.3194(8) 0.1668(6) -0.0418(2) 0.132(3) Uani 1.00 1 d . . .
C(100) C 0.4113(5) 0.1673(3) 0.0026(2) 0.073(2) Uani 1.00 1 d . . .
H(1) H 0.369(3) 0.739(2) 0.330(1) 0.026(8) Uiso 1.00 1 c . . .
H(69) H 0.410(2) 0.230(2) 0.3368(12) 0.013(6) Uiso 1.00 1 c . . .
H(2) H 0.1493 0.9169 0.1883 0.0338 Uiso 1.00 1 c . . .
H(3) H 0.3064 0.8372 0.3333 0.0261 Uiso 1.00 1 c . . .
H(4) H 0.8751 0.7475 0.3433 0.0321 Uiso 1.00 1 c . . .
H(5) H 0.5306 0.7531 0.3903 0.0283 Uiso 1.00 1 c . . .
H(6) H 0.1043 0.4740 0.3056 0.0294 Uiso 1.00 1 c . . .
H(7) H 0.2506 0.6779 0.3701 0.0267 Uiso 1.00 1 c . . .
H(8) H 0.0237 0.7517 0.0929 0.054 Uiso 1.00 1 c . . .
H(9) H 0.0825 0.7493 0.0328 0.054 Uiso 1.00 1 c . . .
H(10) H 0.1393 0.7092 0.0855 0.054 Uiso 1.00 1 c . . .
H(11) H 0.3525 0.7826 0.0808 0.057 Uiso 1.00 1 c . . .
H(12) H 0.2870 0.8197 0.0283 0.057 Uiso 1.00 1 c . . .
H(13) H 0.3610 0.8676 0.0852 0.057 Uiso 1.00 1 c . . .
H(14) H 0.1792 0.9291 0.0973 0.078 Uiso 1.00 1 c . . .
H(15) H 0.1050 0.8813 0.0404 0.078 Uiso 1.00 1 c . . .
H(16) H 0.0486 0.8854 0.1011 0.078 Uiso 1.00 1 c . . .
H(17) H 0.0664 0.9573 0.3715 0.051 Uiso 1.00 1 c . . .
H(18) H 0.0139 0.8969 0.3183 0.051 Uiso 1.00 1 c . . .
H(19) H 0.1205 0.8825 0.3676 0.051 Uiso 1.00 1 c . . .
H(20) H 0.3363 0.9506 0.3738 0.0440 Uiso 1.00 1 c . . .
H(21) H 0.3626 1.0066 0.3280 0.0443 Uiso 1.00 1 c . . .
H(22) H 0.2764 1.0236 0.3773 0.0441 Uiso 1.00 1 c . . .
H(23) H 0.1086 1.0428 0.3002 0.075 Uiso 1.00 1 c . . .
H(24) H 0.1953 1.0268 0.2510 0.075 Uiso 1.00 1 c . . .
H(25) H 0.0610 0.9834 0.2456 0.075 Uiso 1.00 1 c . . .
H(26) H 0.7086 0.6255 0.1773 0.053 Uiso 1.00 1 c . . .
H(27) H 0.8478 0.6269 0.1642 0.053 Uiso 1.00 1 c . . .
H(28) H 0.8101 0.6010 0.2242 0.053 Uiso 1.00 1 c . . .
H(29) H 0.8363 0.8145 0.1994 0.060 Uiso 1.00 1 c . . .
H(30) H 0.8619 0.7559 0.1490 0.060 Uiso 1.00 1 c . . .
H(31) H 0.7242 0.7620 0.1622 0.060 Uiso 1.00 1 c . . .
H(32) H 0.9743 0.6862 0.2805 0.049 Uiso 1.00 1 c . . .
H(33) H 1.0129 0.7119 0.2207 0.049 Uiso 1.00 1 c . . .
H(34) H 0.9862 0.7691 0.2718 0.049 Uiso 1.00 1 c . . .
H(35) H 0.7266 0.7570 0.5248 0.064 Uiso 1.00 1 c . . .
H(36) H 0.6070 0.7450 0.4765 0.064 Uiso 1.00 1 c . . .
H(37) H 0.7019 0.6872 0.4781 0.064 Uiso 1.00 1 c . . .
H(38) H 0.9082 0.7138 0.4466 0.091 Uiso 1.00 1 c . . .
H(39) H 0.9505 0.7909 0.4284 0.092 Uiso 1.00 1 c . . .
H(40) H 0.9339 0.7817 0.4952 0.092 Uiso 1.00 1 c . . .
H(41) H 0.7938 0.8752 0.4952 0.057 Uiso 1.00 1 c . . .
H(42) H 0.8113 0.8843 0.4284 0.057 Uiso 1.00 1 c . . .
H(43) H 0.6761 0.8688 0.4462 0.057 Uiso 1.00 1 c . . .
H(44) H 0.1790 0.5198 0.1354 0.0466 Uiso 1.00 1 c . . .
H(45) H 0.1164 0.4396 0.1158 0.0468 Uiso 1.00 1 c . . .
H(46) H 0.0504 0.4929 0.1560 0.0468 Uiso 1.00 1 c . . .
H(47) H 0.3618 0.4106 0.2251 0.0426 Uiso 1.00 1 c . . .
H(48) H 0.3032 0.3882 0.1580 0.0423 Uiso 1.00 1 c . . .
H(49) H 0.3752 0.4663 0.1779 0.0426 Uiso 1.00 1 c . . .
H(50) H 0.0406 0.4054 0.2306 0.056 Uiso 1.00 1 c . . .
H(51) H 0.1047 0.3520 0.1895 0.056 Uiso 1.00 1 c . . .
H(52) H 0.1624 0.3746 0.2567 0.056 Uiso 1.00 1 c . . .
H(53) H -0.0513 0.6118 0.3680 0.064 Uiso 1.00 1 c . . .
H(54) H -0.0654 0.5273 0.3507 0.064 Uiso 1.00 1 c . . .
H(55) H -0.0818 0.5592 0.4157 0.064 Uiso 1.00 1 c . . .
H(56) H 0.2328 0.6288 0.4648 0.049 Uiso 1.00 1 c . . .
H(57) H 0.1313 0.6737 0.4363 0.049 Uiso 1.00 1 c . . .
H(58) H 0.0982 0.6220 0.4842 0.049 Uiso 1.00 1 c . . .
H(59) H 0.0788 0.4910 0.4612 0.064 Uiso 1.00 1 c . . .
H(60) H 0.0984 0.4554 0.3977 0.064 Uiso 1.00 1 c . . .
H(61) H 0.2132 0.4970 0.4415 0.064 Uiso 1.00 1 c . . .
H(62) H 0.4661 0.6571 0.0496 0.0434 Uiso 1.00 1 c . . .
H(63) H 0.5360 0.5953 0.0756 0.0432 Uiso 1.00 1 c . . .
H(64) H 0.2371 0.6320 0.0149 0.065 Uiso 1.00 1 c . . .
H(65) H 0.0767 0.5465 -0.0331 0.102 Uiso 1.00 1 c . . .
H(66) H 0.0987 0.4245 -0.0400 0.120 Uiso 1.00 1 c . . .
H(67) H 0.2824 0.3866 0.0061 0.101 Uiso 1.00 1 c . . .
H(68) H 0.4455 0.4726 0.0549 0.062 Uiso 1.00 1 c . . .
H(70) H 0.6675 0.4645 0.2624 0.0376 Uiso 1.00 1 c . . .
H(71) H 0.4613 0.3392 0.3579 0.0292 Uiso 1.00 1 c . . .
H(72) H 0.7024 0.0182 0.3732 0.0275 Uiso 1.00 1 c . . .
H(73) H 0.5290 0.1963 0.3987 0.0246 Uiso 1.00 1 c . . .
H(74) H -0.0537 0.1852 0.2117 0.0288 Uiso 1.00 1 c . . .
H(75) H 0.2304 0.2190 0.3461 0.0263 Uiso 1.00 1 c . . .
H(76) H 0.5090 0.3828 0.1168 0.061 Uiso 1.00 1 c . . .
H(77) H 0.6063 0.3564 0.0761 0.061 Uiso 1.00 1 c . . .
H(78) H 0.5361 0.3015 0.1127 0.061 Uiso 1.00 1 c . . .
H(79) H 0.7504 0.2733 0.1572 0.062 Uiso 1.00 1 c . . .
H(80) H 0.8100 0.3300 0.1187 0.062 Uiso 1.00 1 c . . .
H(81) H 0.8500 0.3377 0.1882 0.063 Uiso 1.00 1 c . . .
H(82) H 0.7997 0.4621 0.1959 0.081 Uiso 1.00 1 c . . .
H(83) H 0.7601 0.4542 0.1263 0.081 Uiso 1.00 1 c . . .
H(84) H 0.6672 0.4801 0.1696 0.081 Uiso 1.00 1 c . . .
H(85) H 0.4552 0.5189 0.4201 0.061 Uiso 1.00 1 c . . .
H(86) H 0.3888 0.4895 0.3554 0.061 Uiso 1.00 1 c . . .
H(87) H 0.4181 0.4351 0.4023 0.061 Uiso 1.00 1 c . . .
H(88) H 0.6408 0.4160 0.4339 0.056 Uiso 1.00 1 c . . .
H(89) H 0.7488 0.4589 0.4064 0.056 Uiso 1.00 1 c . . .
H(90) H 0.6737 0.5002 0.4511 0.056 Uiso 1.00 1 c . . .
H(91) H 0.6960 0.5455 0.3319 0.056 Uiso 1.00 1 c . . .
H(92) H 0.5552 0.5563 0.3137 0.056 Uiso 1.00 1 c . . .
H(93) H 0.6227 0.5851 0.3784 0.056 Uiso 1.00 1 c . . .
H(94) H 0.8116 0.0408 0.2380 0.0436 Uiso 1.00 1 c . . .
H(95) H 0.7604 -0.0236 0.1880 0.0434 Uiso 1.00 1 c . . .
H(96) H 0.6959 0.0479 0.1908 0.0437 Uiso 1.00 1 c . . .
H(97) H 0.4887 -0.0319 0.1940 0.0437 Uiso 1.00 1 c . . .
H(98) H 0.5645 -0.0991 0.1908 0.0437 Uiso 1.00 1 c . . .
H(99) H 0.4837 -0.0859 0.2429 0.0438 Uiso 1.00 1 c . . .
H(100) H 0.6638 -0.0917 0.3154 0.058 Uiso 1.00 1 c . . .
H(101) H 0.7455 -0.1048 0.2636 0.058 Uiso 1.00 1 c . . .
H(102) H 0.7905 -0.0419 0.3157 0.058 Uiso 1.00 1 c . . .
H(103) H 0.7447 0.1958 0.5296 0.050 Uiso 1.00 1 c . . .
H(104) H 0.8018 0.2003 0.4694 0.050 Uiso 1.00 1 c . . .
H(105) H 0.6709 0.2268 0.4758 0.050 Uiso 1.00 1 c . . .
H(106) H 0.5643 0.1065 0.5354 0.058 Uiso 1.00 1 c . . .
H(107) H 0.4879 0.1377 0.4824 0.058 Uiso 1.00 1 c . . .
H(108) H 0.5011 0.0544 0.4784 0.058 Uiso 1.00 1 c . . .
H(109) H 0.7087 0.0129 0.4670 0.053 Uiso 1.00 1 c . . .
H(110) H 0.8247 0.0704 0.4646 0.053 Uiso 1.00 1 c . . .
H(111) H 0.7667 0.0656 0.5245 0.053 Uiso 1.00 1 c . . .
H(112) H -0.1010 0.2011 0.1189 0.049 Uiso 1.00 1 c . . .
H(113) H -0.1050 0.1420 0.0640 0.049 Uiso 1.00 1 c . . .
H(114) H -0.1137 0.1184 0.1282 0.049 Uiso 1.00 1 c . . .
H(115) H 0.2103 0.2181 0.0868 0.054 Uiso 1.00 1 c . . .
H(116) H 0.0906 0.2005 0.0387 0.053 Uiso 1.00 1 c . . .
H(117) H 0.0948 0.2611 0.0925 0.054 Uiso 1.00 1 c . . .
H(118) H 0.0567 0.0479 0.1187 0.051 Uiso 1.00 1 c . . .
H(119) H 0.0662 0.0710 0.0545 0.051 Uiso 1.00 1 c . . .
H(120) H 0.1856 0.0824 0.1029 0.051 Uiso 1.00 1 c . . .
H(121) H -0.0670 0.1642 0.4020 0.049 Uiso 1.00 1 c . . .
H(122) H -0.0420 0.1105 0.3481 0.049 Uiso 1.00 1 c . . .
H(123) H 0.0711 0.1554 0.3909 0.049 Uiso 1.00 1 c . . .
H(124) H 0.1115 0.2907 0.3886 0.0461 Uiso 1.00 1 c . . .
H(125) H 0.0221 0.3282 0.3446 0.0461 Uiso 1.00 1 c . . .
H(126) H -0.0272 0.2963 0.4002 0.0459 Uiso 1.00 1 c . . .
H(127) H -0.2019 0.2246 0.3337 0.0455 Uiso 1.00 1 c . . .
H(128) H -0.1523 0.2552 0.2777 0.0456 Uiso 1.00 1 c . . .
H(129) H -0.1775 0.1709 0.2796 0.0455 Uiso 1.00 1 c . . .
H(130) H 0.6057 0.1513 0.0732 0.051 Uiso 1.00 1 c . . .
H(131) H 0.5697 0.0704 0.0848 0.051 Uiso 1.00 1 c . . .
H(132) H 0.3787 0.0014 0.0340 0.094 Uiso 1.00 1 c . . .
H(133) H 0.2036 -0.0048 -0.0488 0.169 Uiso 1.00 1 c . . .
H(134) H 0.1837 0.1042 -0.0904 0.176 Uiso 1.00 1 c . . .
H(135) H 0.3051 0.2096 -0.0608 0.168 Uiso 1.00 1 c . . .
H(136) H 0.4642 0.2124 0.0154 0.094 Uiso 1.00 1 c . . .

loop_
_atom_site_aniso_label
_atom_site_aniso_U_11
_atom_site_aniso_U_22
_atom_site_aniso_U_33
_atom_site_aniso_U_12
_atom_site_aniso_U_13
_atom_site_aniso_U_23
Ti(1) 0.0210(2) 0.0263(3) 0.0168(2) 0.0031(2) 0.0040(2) 0.0014(2)
Ti(2) 0.0210(2) 0.0296(3) 0.0175(2) 0.0056(2) 0.0040(2) 0.0027(2)
O(1) 0.0338(10) 0.0309(11) 0.0198(9) 0.0105(8) 0.0009(8) -0.0015(8)
O(2) 0.0255(9) 0.0440(12) 0.0174(9) -0.0016(8) 0.0026(7) 0.0026(8)
O(3) 0.0329(10) 0.0254(10) 0.0262(10) 0.0017(8) 0.0127(8) 0.0027(8)
O(4) 0.0302(10) 0.0216(10) 0.0354(11) 0.0024(8) 0.0138(8) 0.0004(8)
O(5) 0.0349(10) 0.0253(10) 0.0181(9) 0.0050(8) -0.0001(7) -0.0004(7)
O(6) 0.0243(9) 0.062(2) 0.0174(9) 0.0134(10) 0.0051(7) 0.0060(9)
C(1) 0.0211(11) 0.0205(12) 0.0168(11) 0.0030(9) 0.0030(9) 0.0026(9)
C(2) 0.0173(11) 0.0228(13) 0.0187(11) 0.0003(9) 0.0025(9) 0.0035(9)
C(3) 0.0227(12) 0.0236(13) 0.0191(12) 0.0037(10) 0.0052(9) 0.0022(10)
C(4) 0.0230(12) 0.031(2) 0.0215(12) 0.0063(11) 0.0023(10) 0.0064(11)
C(5) 0.0277(13) 0.032(2) 0.0246(13) 0.0099(11) 0.0017(10) 0.0074(11)
C(6) 0.0237(12) 0.0228(13) 0.0233(12) 0.0038(10) 0.0043(10) 0.0026(10)
C(7) 0.0215(11) 0.0252(13) 0.0184(11) -0.0001(10) 0.0026(9) 0.0013(10)
C(8) 0.0220(11) 0.0179(12) 0.0200(12) 0.0024(9) 0.0013(9) 0.0024(9)
C(9) 0.0215(12) 0.0224(13) 0.0209(12) -0.0007(10) 0.0016(9) 0.0020(10)
C(10) 0.0222(12) 0.0185(12) 0.0276(13) -0.0008(10) 0.0040(10) 0.0003(10)
C(11) 0.0235(12) 0.027(1) 0.029(1) 0.0046(11) -0.0005(10) 0.0011(11)
C(12) 0.0274(13) 0.026(1) 0.0240(13) 0.0056(11) -0.0019(10) -0.0009(10)
C(13) 0.0253(12) 0.0240(13) 0.0213(12) 0.0066(10) 0.0023(10) 0.0019(10)
C(14) 0.0177(11) 0.0249(13) 0.0199(12) 0.0029(10) 0.0008(9) 0.0039(10)
C(15) 0.0190(11) 0.0248(13) 0.0201(12) 0.0036(10) 0.0045(9) 0.0051(10)
C(16) 0.0205(11) 0.0213(13) 0.0223(12) 0.0013(10) 0.0008(9) -0.0025(10)
C(17) 0.0238(12) 0.0239(13) 0.0255(13) -0.0021(10) 0.0057(10) 0.0026(10)
C(18) 0.0218(12) 0.027(1) 0.0199(12) 0.0011(10) 0.0052(9) 0.0028(10)
C(19) 0.0206(11) 0.0243(13) 0.0217(12) 0.0030(10) 0.0034(9) 0.0025(10)
C(20) 0.044(2) 0.047(2) 0.0200(13) 0.023(2) 0.0016(12) 0.0052(12)
C(21) 0.037(2) 0.070(3) 0.029(2) 0.016(2) -0.0060(13) -0.005(2)
C(22) 0.060(2) 0.055(2) 0.026(2) 0.020(2) 0.014(2) 0.013(2)
C(23) 0.099(3) 0.071(3) 0.024(2) 0.058(3) -0.002(2) 0.010(2)
C(24) 0.036(2) 0.028(2) 0.028(1) 0.0077(12) 0.0024(12) -0.0012(11)
C(25) 0.033(2) 0.049(2) 0.045(2) 0.003(1) 0.014(1) -0.012(2)
C(26) 0.038(2) 0.030(2) 0.042(2) -0.0035(13) 0.0064(13) -0.0036(13)
C(27) 0.104(4) 0.039(2) 0.043(2) 0.041(2) -0.001(2) -0.003(2)
C(28) 0.0213(12) 0.031(2) 0.034(2) -0.0004(11) 0.0084(11) -0.0003(12)
C(29) 0.038(2) 0.040(2) 0.055(2) -0.001(1) 0.011(2) -0.014(2)
C(30) 0.046(2) 0.058(2) 0.046(2) 0.010(2) 0.024(2) 0.021(2)
C(31) 0.024(1) 0.052(2) 0.047(2) -0.001(1) 0.0077(13) -0.005(2)
C(32) 0.030(1) 0.044(2) 0.024(1) 0.0090(13) -0.0050(11) -0.0047(12)
C(33) 0.064(2) 0.070(3) 0.027(2) -0.001(2) -0.006(2) 0.012(2)
C(34) 0.042(2) 0.149(5) 0.038(2) 0.047(3) -0.014(2) -0.024(3)
C(35) 0.064(2) 0.044(2) 0.035(2) -0.001(2) 0.002(2) -0.013(2)
C(36) 0.032(1) 0.026(1) 0.0242(13) -0.0037(11) 0.0050(11) -0.0049(11)
C(37) 0.035(2) 0.055(2) 0.027(2) 0.005(1) -0.0045(12) -0.005(1)
C(38) 0.038(2) 0.032(2) 0.035(2) 0.0066(13) 0.0052(13) -0.0021(13)
C(39) 0.058(2) 0.035(2) 0.046(2) -0.017(2) 0.017(2) -0.011(2)
C(40) 0.030(1) 0.033(2) 0.029(1) -0.0035(12) 0.0126(11) 0.0027(12)
C(41) 0.027(2) 0.086(3) 0.047(2) -0.002(2) 0.017(1) -0.005(2)
C(42) 0.048(2) 0.043(2) 0.031(2) -0.006(2) 0.017(1) -0.003(1)
C(43) 0.086(3) 0.039(2) 0.035(2) 0.011(2) 0.030(2) 0.012(2)
C(44) 0.037(2) 0.047(2) 0.024(1) 0.007(1) 0.0096(12) 0.0004(13)
C(45) 0.032(1) 0.047(2) 0.0180(13) 0.0043(13) 0.0088(11) -0.0021(12)
C(46) 0.037(2) 0.095(3) 0.029(2) 0.017(2) 0.0091(13) 0.014(2)
C(47) 0.035(2) 0.190(7) 0.031(2) -0.008(3) 0.001(2) -0.004(3)
C(48) 0.074(4) 0.179(7) 0.048(3) -0.064(4) 0.031(3) -0.048(4)
C(49) 0.111(4) 0.064(3) 0.078(3) -0.027(3) 0.063(3) -0.031(3)
C(50) 0.062(2) 0.047(2) 0.045(2) 0.005(2) 0.027(2) -0.004(2)
C(51) 0.0197(11) 0.0183(12) 0.0175(11) 0.0023(9) 0.0016(9) 0.0022(9)
C(52) 0.0183(11) 0.0255(13) 0.0235(12) 0.0043(10) 0.0007(9) 0.0044(10)
C(53) 0.0199(11) 0.0229(13) 0.030(1) 0.0031(10) 0.0038(10) 0.0028(11)
C(54) 0.0223(12) 0.026(1) 0.037(2) 0.0021(10) 0.0103(11) 0.0047(12)
C(55) 0.0255(13) 0.023(1) 0.046(2) 0.0002(11) 0.0054(12) 0.0060(12)
C(56) 0.0219(12) 0.025(1) 0.031(1) 0.0052(10) -0.0011(10) 0.0010(11)
C(57) 0.0224(12) 0.026(1) 0.0247(13) 0.0046(10) -0.0002(10) 0.0024(10)
C(58) 0.0165(11) 0.0235(13) 0.0192(11) 0.0005(9) 0.0026(9) 0.0044(10)
C(59) 0.0216(11) 0.0230(13) 0.0157(11) -0.0012(10) 0.0009(9) 0.0021(9)
C(60) 0.0199(11) 0.0219(13) 0.0235(12) 0.0017(10) 0.0043(9) 0.0019(10)
C(61) 0.0232(12) 0.0229(13) 0.0229(12) 0.0051(10) 0.0039(10) 0.0046(10)
C(62) 0.0201(11) 0.0238(13) 0.0195(12) 0.0006(10) 0.0019(9) 0.0029(10)
C(63) 0.0220(11) 0.0207(12) 0.0182(11) -0.0008(9) 0.0029(9) 0.0007(9)
C(64) 0.0198(11) 0.0185(12) 0.0205(12) 0.0027(9) 0.0026(9) 0.0034(9)
C(65) 0.0206(11) 0.0256(13) 0.0201(12) 0.0058(10) 0.0055(9) 0.0018(10)
C(66) 0.0227(12) 0.027(1) 0.0204(12) 0.0046(10) 0.0023(10) 0.0006(10)
C(67) 0.0212(12) 0.027(1) 0.0234(13) 0.0036(10) 0.0021(10) 0.0011(10)
C(68) 0.0207(11) 0.0209(13) 0.0222(12) 0.0029(10) 0.0051(9) -0.0001(10)
C(69) 0.0227(12) 0.027(1) 0.0156(11) 0.0013(10) 0.0028(9) 0.0010(9)
C(70) 0.045(2) 0.027(2) 0.045(2) 0.0000(13) 0.026(1) 0.0072(13)
C(71) 0.063(2) 0.048(2) 0.041(2) 0.021(2) 0.025(2) 0.019(2)
C(72) 0.037(2) 0.049(2) 0.070(3) 0.008(2) 0.032(2) 0.012(2)
C(73) 0.100(3) 0.031(2) 0.072(3) -0.011(2) 0.057(3) 0.004(2)
C(74) 0.032(1) 0.027(2) 0.035(2) 0.0023(12) -0.0044(12) -0.0040(12)
C(75) 0.046(2) 0.049(2) 0.058(2) 0.010(2) 0.008(2) -0.018(2)
C(76) 0.055(2) 0.044(2) 0.041(2) 0.002(2) -0.016(2) -0.001(2)
C(77) 0.065(2) 0.028(2) 0.048(2) 0.005(2) 0.000(2) -0.001(1)
C(78) 0.032(1) 0.024(1) 0.0253(13) 0.0082(11) 0.0036(11) -0.0035(11)
C(79) 0.033(2) 0.041(2) 0.035(2) 0.0046(13) 0.0130(12) -0.0025(13)
C(80) 0.040(2) 0.025(2) 0.044(2) -0.0018(13) 0.004(1) -0.0080(13)
C(81) 0.068(2) 0.038(2) 0.041(2) 0.031(2) 0.003(2) -0.003(2)
C(82) 0.031(1) 0.035(2) 0.0183(12) 0.0111(12) 0.0004(10) 0.0033(11)
C(83) 0.053(2) 0.044(2) 0.028(2) 0.007(2) -0.007(1) -0.007(1)
C(84) 0.047(2) 0.069(3) 0.028(2) 0.014(2) 0.012(1) 0.019(2)
C(85) 0.052(2) 0.052(2) 0.029(2) 0.023(2) -0.002(1) 0.006(1)
C(86) 0.0266(13) 0.045(2) 0.0185(12) 0.0153(12) -0.0018(10) -0.0053(12)
C(87) 0.029(2) 0.068(2) 0.026(2) 0.015(2) -0.0051(12) -0.010(2)
C(88) 0.040(2) 0.068(3) 0.026(2) 0.014(2) 0.0010(13) 0.011(2)
C(89) 0.044(2) 0.050(2) 0.033(2) 0.017(2) -0.0024(13) -0.015(2)
C(90) 0.0240(12) 0.031(2) 0.0221(13) 0.0004(11) 0.0067(10) -0.0011(11)
C(91) 0.041(2) 0.048(2) 0.034(2) 0.003(1) 0.0175(13) 0.009(1)
C(92) 0.035(2) 0.042(2) 0.038(2) 0.003(1) 0.0105(13) -0.012(1)
C(93) 0.0224(13) 0.054(2) 0.037(2) 0.0034(13) 0.0080(12) -0.004(2)
C(94) 0.041(2) 0.062(2) 0.025(2) 0.018(2) 0.0079(13) -0.002(1)
C(95) 0.035(2) 0.059(2) 0.022(1) 0.011(2) 0.0118(12) -0.0049(13)
C(96) 0.068(3) 0.092(4) 0.076(3) -0.021(3) 0.035(3) -0.050(3)
C(97) 0.090(5) 0.189(9) 0.144(8) -0.054(6) 0.070(5) -0.136(7)
C(98) 0.053(3) 0.31(2) 0.081(5) 0.030(7) -0.002(3) -0.097(8)
C(99) 0.140(6) 0.246(11) 0.034(3) 0.126(7) 0.008(3) 0.023(4)
C(100) 0.094(4) 0.110(4) 0.032(2) 0.051(3) 0.023(2) 0.024(2)

loop_
_geom_bond_atom_site_label_1
_geom_bond_atom_site_label_2
_geom_bond_distance
_geom_bond_publ_flag
_geom_bond_site_symmetry_1
_geom_bond_site_symmetry_2
Ti(1) O(1) 1.782(2) yes . .
Ti(1) O(2) 1.782(2) yes . .
Ti(1) O(3) 1.792(2) yes . .
Ti(1) C(44) 2.105(3) yes . .
Ti(2) O(4) 1.784(2) yes . .
Ti(2) O(5) 1.784(2) yes . .
Ti(2) O(6) 1.792(2) yes . .
Ti(2) C(94) 2.114(3) yes . .
O(1) C(3) 1.375(3) yes . .
O(2) C(9) 1.366(3) yes . .
O(3) C(15) 1.374(3) yes . .
O(4) C(53) 1.369(3) yes . .
O(5) C(59) 1.371(3) yes . .
O(6) C(65) 1.367(3) yes . .
C(1) C(2) 1.559(4) yes . .
C(1) C(8) 1.557(3) yes . .
C(1) C(14) 1.555(4) yes . .
C(2) C(3) 1.406(3) yes . .
C(2) C(7) 1.398(4) yes . .
C(3) C(4) 1.404(4) yes . .
C(4) C(5) 1.393(4) yes . .
C(4) C(20) 1.541(4) yes . .
C(5) C(6) 1.383(4) yes . .
C(6) C(7) 1.394(4) yes . .
C(6) C(24) 1.533(4) yes . .
C(8) C(9) 1.408(4) yes . .
C(8) C(13) 1.398(3) yes . .
C(9) C(10) 1.415(3) yes . .
C(10) C(11) 1.393(4) yes . .
C(10) C(28) 1.538(4) yes . .
C(11) C(12) 1.385(4) yes . .
C(12) C(13) 1.393(4) yes . .
C(12) C(32) 1.540(4) yes . .
C(14) C(15) 1.405(3) yes . .
C(14) C(19) 1.400(4) yes . .
C(15) C(16) 1.415(4) yes . .
C(16) C(17) 1.392(4) yes . .
C(16) C(36) 1.550(4) yes . .
C(17) C(18) 1.392(4) yes . .
C(18) C(19) 1.391(4) yes . .
C(18) C(40) 1.536(4) yes . .
C(20) C(21) 1.548(5) yes . .
C(20) C(22) 1.534(5) yes . .
C(20) C(23) 1.533(6) yes . .
C(24) C(25) 1.544(5) yes . .
C(24) C(26) 1.544(4) yes . .
C(24) C(27) 1.518(5) yes . .
C(28) C(29) 1.541(4) yes . .
C(28) C(30) 1.526(5) yes . .
C(28) C(31) 1.540(4) yes . .
C(32) C(33) 1.527(5) yes . .
C(32) C(34) 1.523(5) yes . .
C(32) C(35) 1.534(5) yes . .
C(36) C(37) 1.539(4) yes . .
C(36) C(38) 1.537(5) yes . .
C(36) C(39) 1.534(5) yes . .
C(40) C(41) 1.530(4) yes . .
C(40) C(42) 1.531(4) yes . .
C(40) C(43) 1.540(5) yes . .
C(44) C(45) 1.488(4) yes . .
C(45) C(46) 1.392(5) yes . .
C(45) C(50) 1.387(5) yes . .
C(46) C(47) 1.376(7) yes . .
C(47) C(48) 1.36(1) yes . .
C(48) C(49) 1.390(9) yes . .
C(49) C(50) 1.395(6) yes . .
C(51) C(52) 1.544(4) yes . .
C(51) C(58) 1.555(4) yes . .
C(51) C(64) 1.563(3) yes . .
C(52) C(53) 1.408(4) yes . .
C(52) C(57) 1.382(4) yes . .
C(53) C(54) 1.409(4) yes . .
C(54) C(55) 1.402(4) yes . .
C(54) C(70) 1.537(5) yes . .
C(55) C(56) 1.387(4) yes . .
C(56) C(57) 1.402(4) yes . .
C(56) C(74) 1.535(4) yes . .
C(58) C(59) 1.407(4) yes . .
C(58) C(63) 1.394(3) yes . .
C(59) C(60) 1.405(4) yes . .
C(60) C(61) 1.396(3) yes . .
C(60) C(78) 1.548(4) yes . .
C(61) C(62) 1.399(4) yes . .
C(62) C(63) 1.382(4) yes . .
C(62) C(82) 1.537(4) yes . .
C(64) C(65) 1.415(3) yes . .
C(64) C(69) 1.396(4) yes . .
C(65) C(66) 1.412(3) yes . .
C(66) C(67) 1.394(4) yes . .
C(66) C(86) 1.544(4) yes . .
C(67) C(68) 1.382(3) yes . .
C(68) C(69) 1.394(3) yes . .
C(68) C(90) 1.543(4) yes . .
C(70) C(71) 1.538(5) yes . .
C(70) C(72) 1.541(5) yes . .
C(70) C(73) 1.535(5) yes . .
C(74) C(75) 1.533(5) yes . .
C(74) C(76) 1.531(5) yes . .
C(74) C(77) 1.539(5) yes . .
C(78) C(79) 1.542(4) yes . .
C(78) C(80) 1.545(4) yes . .
C(78) C(81) 1.532(5) yes . .
C(82) C(83) 1.536(4) yes . .
C(82) C(84) 1.532(5) yes . .
C(82) C(85) 1.524(5) yes . .
C(86) C(87) 1.537(4) yes . .
C(86) C(88) 1.535(5) yes . .
C(86) C(89) 1.533(5) yes . .
C(90) C(91) 1.527(5) yes . .
C(90) C(92) 1.538(4) yes . .
C(90) C(93) 1.530(4) yes . .
C(94) C(95) 1.469(4) yes . .
C(95) C(96) 1.381(6) yes . .
C(95) C(100) 1.390(7) yes . .
C(96) C(97) 1.48(1) yes . .
C(97) C(98) 1.40(2) yes . .
C(98) C(99) 1.32(2) yes . .
C(99) C(100) 1.337(8) yes . .
C(1) H(1) 0.94(3) no . .
C(51) H(69) 0.98(3) no . .

loop_
_cod_related_entry_id
_cod_related_entry_database
_cod_related_entry_code
1 ChemSpider 30659909
